data_1576193
loop_
_publ_author_name
'Liu, Wenqi'
'Ling, Zhijie'
'Liu, Yang-Zi'
'Deng, Wei-Ping'

_publ_section_title
;
 Catalytic asymmetric construction of remote P or other heteroatom (Si/S)
 stereogenic axially chiral scaffolds.
;
_journal_issue 1
_journal_name_full 'Chemical science'
_journal_page_first 240
_journal_page_last 246
_journal_paper_doi 10.1039/d5sc08143b
_journal_volume 17
_journal_year 2026
_chemical_absolute_configuration rmad
_chemical_formula_moiety '2(C19 H14 N O P), C H2 Cl'
_chemical_formula_sum 'C39 H30 Cl N2 O2 P2'
_chemical_formula_weight 656.04
_space_group_crystal_system monoclinic
_space_group_IT_number 5
_space_group_name_Hall 'C 2y'
_space_group_name_H-M_alt 'C 1 2 1'
_atom_sites_solution_hydrogens mixed
_atom_sites_solution_primary dual
_audit_creation_date 2025-06-04
_audit_creation_method
;
Olex2 1.5
(compiled 2025.05.22 svn.r631f81ec for OlexSys, GUI svn.r7248)
;
_audit_update_record
;
2025-08-06 deposited with the CCDC.	2025-11-04 downloaded from the CCDC.
;
_cell_angle_alpha 90
_cell_angle_beta 109.127(10)
_cell_angle_gamma 90
_cell_formula_units_Z 4
_cell_length_a 16.097(6)
_cell_length_b 8.807(2)
_cell_length_c 25.224(7)
_cell_measurement_reflns_used 7924
_cell_measurement_temperature 190.00
_cell_measurement_theta_max 27.31
_cell_measurement_theta_min 2.53
_cell_volume 3378.5(18)
_computing_cell_refinement 'SAINT V8.38A (Bruker, 2018)'
_computing_data_reduction 'SAINT V8.38A (Bruker, 2018)'
_computing_molecular_graphics 'Olex2 1.5 (Dolomanov et al., 2009)'
_computing_publication_material 'Olex2 1.5 (Dolomanov et al., 2009)'
_computing_structure_refinement 'SHELXL 2019/3 (Sheldrick, 2015)'
_computing_structure_solution 'SHELXT 2018/2 (Sheldrick, 2018)'
_diffrn_ambient_temperature 190.00
_diffrn_measured_fraction_theta_full 0.998
_diffrn_measured_fraction_theta_max 0.998
_diffrn_measurement_device_type 'Bruker APEX-II CCD'
_diffrn_measurement_method '\f and \w scans'
_diffrn_radiation_type MoK\a
_diffrn_radiation_wavelength 0.71073
_diffrn_reflns_av_R_equivalents 0.0303
_diffrn_reflns_av_unetI/netI 0.0399
_diffrn_reflns_Laue_measured_fraction_full 0.998
_diffrn_reflns_Laue_measured_fraction_max 0.998
_diffrn_reflns_limit_h_max 18
_diffrn_reflns_limit_h_min -19
_diffrn_reflns_limit_k_max 10
_diffrn_reflns_limit_k_min -10
_diffrn_reflns_limit_l_max 29
_diffrn_reflns_limit_l_min -29
_diffrn_reflns_number 14836
_diffrn_reflns_point_group_measured_fraction_full 0.968
_diffrn_reflns_point_group_measured_fraction_max 0.968
_diffrn_reflns_theta_full 24.992
_diffrn_reflns_theta_max 24.992
_diffrn_reflns_theta_min 2.664
_diffrn_source_current 1.4
_diffrn_source_power 0.07
_diffrn_source_voltage 50.0
_diffrn_standards_number 0
_exptl_absorpt_coefficient_mu 0.245
_exptl_absorpt_correction_T_max 0.7456
_exptl_absorpt_correction_T_min 0.6611
_exptl_absorpt_correction_type multi-scan
_exptl_absorpt_process_details
;
SADABS-2016/2 (Bruker,2016/2) was used for absorption correction.
wR2(int) was 0.1656 before and 0.0534 after correction.
The Ratio of minimum to maximum transmission is 0.8867.
The \l/2 correction factor is Not present.
;
_exptl_crystal_colour 'clear light colourless'
_exptl_crystal_colour_lustre clear
_exptl_crystal_colour_modifier light
_exptl_crystal_colour_primary colourless
_exptl_crystal_density_diffrn 1.290
_exptl_crystal_description block
_exptl_crystal_F_000 1364
_exptl_crystal_size_max 0.2
_exptl_crystal_size_mid 0.2
_exptl_crystal_size_min 0
_refine_diff_density_max 0.269
_refine_diff_density_min -0.739
_refine_diff_density_rms 0.051
_refine_ls_abs_structure_details
;
 Flack x determined using 2089 quotients [(I+)-(I-)]/[(I+)+(I-)]
 (Parsons, Flack and Wagner, Acta Cryst. B69 (2013) 249-259).
;
_refine_ls_abs_structure_Flack 0.07(3)
_refine_ls_extinction_method none
_refine_ls_goodness_of_fit_ref 1.040
_refine_ls_hydrogen_treatment mixed
_refine_ls_matrix_type full
_refine_ls_number_parameters 424
_refine_ls_number_reflns 5767
_refine_ls_number_restraints 1
_refine_ls_restrained_S_all 1.040
_refine_ls_R_factor_all 0.0488
_refine_ls_R_factor_gt 0.0433
_refine_ls_shift/su_max 0.003
_refine_ls_shift/su_mean 0.000
_refine_ls_structure_factor_coef Fsqd
_refine_ls_weighting_details 'w=1/[\s^2^(Fo^2^)+(0.0548P)^2^+3.1596P] where P=(Fo^2^+2Fc^2^)/3'
_refine_ls_weighting_scheme calc
_refine_ls_wR_factor_gt 0.1057
_refine_ls_wR_factor_ref 0.1102
_reflns_Friedel_coverage 0.810
_reflns_Friedel_fraction_full 0.933
_reflns_Friedel_fraction_max 0.933
_reflns_number_gt 5303
_reflns_number_total 5767
_reflns_threshold_expression 'I > 2\s(I)'
_cod_data_source_file d5sc08143b2.cif
_cod_data_source_block 20250603lwqmo0_0ma_a
_cod_depositor_comments 'Adding full bibliography for 1576192--1576193.cif.'
_cod_original_cell_volume 3378.6(17)
_cod_original_sg_symbol_H-M C2
_cod_database_code 1576193
_shelx_shelxl_version_number 2019/3
_shelx_space_group_comment
;
The symmetry employed for this shelxl refinement is uniquely defined
by the following loop, which should always be used as a source of
symmetry information in preference to the above space-group names.
They are only intended as comments.
;
_shelx_estimated_absorpt_t_max 1.000
_shelx_estimated_absorpt_t_min 0.953
_olex2_refinement_description
;
1. Fixed Uiso
 At 1.2 times of:
  All C(H) groups, All C(H,H) groups
2.a Secondary CH2 refined with riding coordinates:
 C1(H1A,H1B)
2.b Aromatic/amide H refined with riding coordinates:
 C17(H17), C23(H23), C36(H36), C6(H6), C7(H7), C20(H20), C25(H25), C18(H18),
 C38(H38), C39(H39), C37(H37), C4(H4), C19(H19), C26(H26), C12(H12), C31(H31),
 C28(H28), C22(H22), C9(H9), C11(H11), C2(H2), C10(H10), C3(H3), C21(H21),
 C29(H29), C30(H30)
;
_smtbx_masks_void_probe_radius 1.2
_smtbx_masks_void_truncation_radius 1.2
_olex2_submission_special_instructions 'No special instructions were received'

loop_
_space_group_symop_operation_xyz
'x, y, z'
'-x, y, -z'
'x+1/2, y+1/2, z'
'-x+1/2, y+1/2, -z'

loop_
_atom_site_label
_atom_site_type_symbol
_atom_site_fract_x
_atom_site_fract_y
_atom_site_fract_z
_atom_site_U_iso_or_equiv
_atom_site_adp_type
_atom_site_occupancy
_atom_site_site_symmetry_order
_atom_site_calc_flag
_atom_site_refinement_flags_posn
_atom_site_refinement_flags_adp
_atom_site_refinement_flags_occupancy
_atom_site_disorder_assembly
_atom_site_disorder_group
P1 P 0.23590(7) -0.05882(13) 0.68868(4) 0.0300(3) Uani 1 1 d . . . . .
P2 P 0.55448(7) 0.68885(12) 0.81352(4) 0.0283(3) Uani 1 1 d . . . . .
Cl2 Cl 0.500000 1.0030(2) 1.000000 0.0697(6) Uani 1 2 d S T P . .
Cl1 Cl 0.500000 1.3312(3) 1.000000 0.1188(13) Uani 1 2 d S T P . .
O1 O 0.41290(17) 0.6912(4) 0.94049(11) 0.0339(7) Uani 1 1 d . . . . .
O2 O 0.1041(2) -0.0865(4) 0.50362(12) 0.0446(9) Uani 1 1 d . . . . .
N009 N 0.5488(2) 0.6518(4) 0.94011(15) 0.0257(7) Uani 1 1 d . . . . .
N00A N 0.0659(2) -0.1111(4) 0.58078(14) 0.0312(8) Uani 1 1 d . . . . .
C13 C 0.6209(2) 0.5878(5) 0.92687(17) 0.0271(9) Uani 1 1 d . . . . .
C14 C 0.4618(2) 0.6462(5) 0.91488(16) 0.0262(9) Uani 1 1 d . . . . .
C35 C 0.1341(3) -0.1569(5) 0.68243(17) 0.0283(9) Uani 1 1 d . . . . .
C5 C 0.5406(3) 0.8763(5) 0.84069(16) 0.0283(9) Uani 1 1 d . . . . .
C34 C 0.0640(3) -0.1697(5) 0.63302(17) 0.0273(9) Uani 1 1 d . . . . .
C16 C 0.4555(3) 0.5875(5) 0.81285(16) 0.0273(9) Uani 1 1 d . . . . .
C8 C 0.6315(3) 0.5986(5) 0.87359(17) 0.0289(9) Uani 1 1 d . . . . .
C33 C 0.1258(3) -0.1234(5) 0.55342(17) 0.0324(10) Uani 1 1 d . . . . .
C17 C 0.4106(3) 0.5152(5) 0.76259(17) 0.0359(10) Uani 1 1 d . . . . .
H17 H 0.432728 0.519944 0.732059 0.043 Uiso 1 1 calc R U . . .
C15 C 0.4219(2) 0.5786(5) 0.85757(16) 0.0279(9) Uani 1 1 d . . . . .
C23 C 0.1427(3) 0.2099(5) 0.67706(19) 0.0381(11) Uani 1 1 d . . . . .
H23 H 0.117068 0.165526 0.702334 0.046 Uiso 1 1 calc R U . . .
C36 C 0.1257(3) -0.2242(5) 0.73080(18) 0.0352(10) Uani 1 1 d . . . . .
H36 H 0.174427 -0.220679 0.764506 0.042 Uiso 1 1 calc R U . . .
C27 C 0.2689(3) -0.1573(5) 0.63482(18) 0.0311(9) Uani 1 1 d . . . . .
C6 C 0.4595(3) 0.9481(6) 0.82585(18) 0.0374(10) Uani 1 1 d . . . . .
H6 H 0.408071 0.894475 0.804795 0.045 Uiso 1 1 calc R U . . .
C7 C 0.4528(4) 1.0971(6) 0.8414(2) 0.0514(14) Uani 1 1 d . . . . .
H7 H 0.396668 1.144233 0.831332 0.062 Uiso 1 1 calc R U . . .
C24 C 0.1991(2) 0.1252(5) 0.65726(16) 0.0292(9) Uani 1 1 d . . . . .
C20 C 0.3435(3) 0.5026(6) 0.85083(19) 0.0387(11) Uani 1 1 d . . . . .
H20 H 0.319835 0.499592 0.880724 0.046 Uiso 1 1 calc R U . . .
C25 C 0.2350(3) 0.1932(5) 0.61858(17) 0.0335(10) Uani 1 1 d . . . . .
H25 H 0.272363 0.136042 0.603733 0.040 Uiso 1 1 calc R U . . .
C18 C 0.3343(3) 0.4369(6) 0.75685(19) 0.0437(11) Uani 1 1 d . . . . .
H18 H 0.304936 0.386082 0.722614 0.052 Uiso 1 1 calc R U . . .
C32 C 0.2157(3) -0.1842(5) 0.57999(18) 0.0318(10) Uani 1 1 d . . . . .
C38 C -0.0200(3) -0.2986(6) 0.6834(2) 0.0443(11) Uani 1 1 d . . . . .
H38 H -0.073681 -0.343190 0.683384 0.053 Uiso 1 1 calc R U . . .
C39 C 0.0502(3) -0.2947(6) 0.73162(19) 0.0422(11) Uani 1 1 d . . . . .
H39 H 0.046914 -0.339834 0.765073 0.051 Uiso 1 1 calc R U . . .
C37 C -0.0132(3) -0.2372(6) 0.6340(2) 0.0394(11) Uani 1 1 d . . . . .
H37 H -0.062256 -0.241896 0.600448 0.047 Uiso 1 1 calc R U . . .
C4 C 0.6137(3) 0.9588(5) 0.87136(18) 0.0372(10) Uani 1 1 d . . . . .
H4 H 0.670079 0.912394 0.882477 0.045 Uiso 1 1 calc R U . . .
C19 C 0.2998(3) 0.4314(6) 0.8004(2) 0.0464(12) Uani 1 1 d . . . . .
H19 H 0.246378 0.378785 0.795775 0.056 Uiso 1 1 calc R U . . .
C26 C 0.2158(3) 0.3421(6) 0.6026(2) 0.0480(13) Uani 1 1 d . . . . .
H26 H 0.240746 0.387531 0.577123 0.058 Uiso 1 1 calc R U . . .
C12 C 0.6850(3) 0.5197(6) 0.97054(19) 0.0371(11) Uani 1 1 d . . . . .
H12 H 0.678946 0.515843 1.006739 0.045 Uiso 1 1 calc R U . . .
C31 C 0.2485(4) -0.2700(6) 0.5444(2) 0.0485(13) Uani 1 1 d . . . . .
H31 H 0.211931 -0.288814 0.506932 0.058 Uiso 1 1 calc R U . . .
C28 C 0.3544(3) -0.2148(6) 0.6519(2) 0.0452(12) Uani 1 1 d . . . . .
H28 H 0.392454 -0.195401 0.688968 0.054 Uiso 1 1 calc R U . . .
C22 C 0.1237(3) 0.3597(6) 0.6599(2) 0.0528(14) Uani 1 1 d . . . . .
H22 H 0.085095 0.417172 0.673586 0.063 Uiso 1 1 calc R U . . .
C9 C 0.7055(3) 0.5332(5) 0.8654(2) 0.0375(11) Uani 1 1 d . . . . .
H9 H 0.712513 0.538348 0.829440 0.045 Uiso 1 1 calc R U . . .
C11 C 0.7581(3) 0.4567(6) 0.9619(2) 0.0488(13) Uani 1 1 d . . . . .
H11 H 0.801975 0.409748 0.992274 0.059 Uiso 1 1 calc R U . . .
C2 C 0.5252(4) 1.1762(6) 0.8707(2) 0.0548(14) Uani 1 1 d . . . . .
H2 H 0.519901 1.278919 0.880672 0.066 Uiso 1 1 calc R U . . .
C10 C 0.7686(3) 0.4610(6) 0.9090(2) 0.0496(13) Uani 1 1 d . . . . .
H10 H 0.818278 0.415034 0.903151 0.059 Uiso 1 1 calc R U . . .
C3 C 0.6056(4) 1.1086(6) 0.8861(2) 0.0541(14) Uani 1 1 d . . . . .
H3 H 0.656443 1.164108 0.906880 0.065 Uiso 1 1 calc R U . . .
C21 C 0.1606(3) 0.4258(6) 0.6231(2) 0.0536(14) Uani 1 1 d . . . . .
H21 H 0.148022 0.528672 0.612020 0.064 Uiso 1 1 calc R U . . .
C29 C 0.3851(4) -0.3002(7) 0.6155(3) 0.0618(15) Uani 1 1 d . . . . .
H29 H 0.443334 -0.339354 0.627999 0.074 Uiso 1 1 calc R U . . .
C30 C 0.3319(4) -0.3270(7) 0.5625(3) 0.0630(16) Uani 1 1 d . . . . .
H30 H 0.352564 -0.385639 0.537766 0.076 Uiso 1 1 calc R U . . .
C1 C 0.5721(6) 1.2000(13) 1.0207(3) 0.137(5) Uani 1 1 d . . . . .
H1A H 0.602581 1.206417 1.061677 0.165 Uiso 1 1 calc R U . . .
H1B H 0.616192 1.206417 1.001149 0.165 Uiso 1 1 calc R U . . .
H009 H 0.561(2) 0.672(4) 0.9736(15) 0.005(8) Uiso 1 1 d . . . . .
H00A H 0.009(3) -0.088(6) 0.556(2) 0.049(14) Uiso 1 1 d . . . . .

loop_
_atom_site_aniso_label
_atom_site_aniso_U_11
_atom_site_aniso_U_22
_atom_site_aniso_U_33
_atom_site_aniso_U_23
_atom_site_aniso_U_13
_atom_site_aniso_U_12
P1 0.0304(5) 0.0320(6) 0.0237(5) 0.0011(5) 0.0035(4) -0.0002(5)
P2 0.0313(5) 0.0295(6) 0.0256(5) 0.0004(5) 0.0116(4) 0.0017(5)
Cl2 0.0679(13) 0.0432(12) 0.0894(16) 0.000 0.0142(12) 0.000
Cl1 0.236(4) 0.0442(14) 0.106(2) 0.000 0.096(3) 0.000
O1 0.0277(14) 0.0477(19) 0.0266(14) 0.0025(15) 0.0095(12) 0.0105(14)
O2 0.0486(18) 0.061(2) 0.0209(15) 0.0071(15) 0.0064(13) -0.0160(17)
N009 0.0251(16) 0.031(2) 0.0196(18) -0.0020(15) 0.0059(14) 0.0013(14)
N00A 0.034(2) 0.033(2) 0.0232(18) 0.0033(15) 0.0048(16) -0.0005(16)
C13 0.0254(19) 0.024(2) 0.032(2) -0.0024(18) 0.0094(17) 0.0027(17)
C14 0.0251(19) 0.030(2) 0.023(2) 0.0042(17) 0.0068(17) 0.0054(16)
C35 0.035(2) 0.025(2) 0.025(2) 0.0013(18) 0.0109(18) 0.0025(18)
C5 0.039(2) 0.026(2) 0.023(2) 0.0051(17) 0.0139(18) 0.0004(18)
C34 0.032(2) 0.025(2) 0.026(2) 0.0029(18) 0.0096(17) -0.0003(18)
C16 0.029(2) 0.027(2) 0.024(2) 0.0029(18) 0.0054(16) 0.0009(17)
C8 0.027(2) 0.027(2) 0.033(2) -0.0015(19) 0.0102(17) 0.0029(17)
C33 0.041(2) 0.031(2) 0.023(2) -0.0007(18) 0.0078(18) -0.0124(19)
C17 0.043(3) 0.036(2) 0.024(2) -0.001(2) 0.0046(19) 0.000(2)
C15 0.0254(19) 0.030(2) 0.025(2) 0.0006(18) 0.0027(16) 0.0029(17)
C23 0.034(2) 0.035(3) 0.043(3) -0.007(2) 0.0092(19) -0.004(2)
C36 0.046(3) 0.035(3) 0.024(2) -0.0012(19) 0.0113(19) -0.002(2)
C27 0.032(2) 0.027(2) 0.035(2) 0.003(2) 0.0126(19) 0.0021(18)
C6 0.043(2) 0.034(2) 0.040(2) 0.009(2) 0.019(2) 0.006(2)
C7 0.074(4) 0.036(3) 0.056(3) 0.014(3) 0.038(3) 0.021(3)
C24 0.026(2) 0.028(2) 0.026(2) -0.0064(18) -0.0011(17) -0.0050(17)
C20 0.031(2) 0.052(3) 0.031(2) 0.002(2) 0.0080(19) -0.004(2)
C25 0.037(2) 0.031(2) 0.030(2) -0.003(2) 0.0060(17) -0.005(2)
C18 0.043(2) 0.043(3) 0.037(2) -0.009(2) 0.001(2) -0.010(2)
C32 0.039(2) 0.029(2) 0.032(2) 0.0004(19) 0.018(2) -0.0067(19)
C38 0.043(2) 0.048(3) 0.051(3) 0.001(3) 0.026(2) -0.007(2)
C39 0.057(3) 0.041(3) 0.039(2) 0.004(2) 0.030(2) -0.001(2)
C37 0.034(2) 0.043(3) 0.040(3) -0.001(2) 0.011(2) -0.001(2)
C4 0.045(2) 0.032(3) 0.031(2) 0.001(2) 0.0081(19) -0.005(2)
C19 0.035(2) 0.051(3) 0.049(3) -0.006(3) 0.007(2) -0.013(2)
C26 0.056(3) 0.037(3) 0.041(3) 0.004(2) 0.003(2) -0.014(3)
C12 0.031(2) 0.045(3) 0.032(2) 0.006(2) 0.0046(19) 0.006(2)
C31 0.062(3) 0.043(3) 0.051(3) -0.011(2) 0.034(3) -0.016(2)
C28 0.037(3) 0.040(3) 0.059(3) 0.009(2) 0.016(2) 0.009(2)
C22 0.044(3) 0.043(3) 0.062(3) -0.019(3) 0.005(3) 0.010(2)
C9 0.036(2) 0.039(3) 0.040(3) -0.004(2) 0.017(2) 0.006(2)
C11 0.031(2) 0.055(3) 0.052(3) 0.009(3) 0.002(2) 0.014(2)
C2 0.107(5) 0.021(2) 0.048(3) 0.000(2) 0.042(3) 0.002(3)
C10 0.036(2) 0.051(3) 0.062(3) -0.002(3) 0.017(2) 0.017(2)
C3 0.083(4) 0.036(3) 0.043(3) -0.005(2) 0.021(3) -0.020(3)
C21 0.056(3) 0.022(3) 0.062(3) 0.001(3) -0.010(3) 0.000(2)
C29 0.048(3) 0.051(3) 0.096(5) -0.003(4) 0.037(3) 0.016(3)
C30 0.066(3) 0.053(4) 0.091(4) -0.017(4) 0.054(3) 0.003(3)
C1 0.150(8) 0.203(12) 0.086(6) 0.061(7) 0.075(6) 0.104(9)

loop_
_atom_type_symbol
_atom_type_description
_atom_type_scat_dispersion_real
_atom_type_scat_dispersion_imag
_atom_type_scat_source
C C 0.0033 0.0016 'International Tables Vol C Tables 4.2.6.8 and 6.1.1.4'
H H 0.0000 0.0000 'International Tables Vol C Tables 4.2.6.8 and 6.1.1.4'
Cl Cl 0.1484 0.1585 'International Tables Vol C Tables 4.2.6.8 and 6.1.1.4'
N N 0.0061 0.0033 'International Tables Vol C Tables 4.2.6.8 and 6.1.1.4'
O O 0.0106 0.0060 'International Tables Vol C Tables 4.2.6.8 and 6.1.1.4'
P P 0.1023 0.0942 'International Tables Vol C Tables 4.2.6.8 and 6.1.1.4'

loop_
_geom_angle_atom_site_label_1
_geom_angle_atom_site_label_2
_geom_angle_atom_site_label_3
_geom_angle
_geom_angle_site_symmetry_1
_geom_angle_site_symmetry_3
_geom_angle_publ_flag
C35 P1 C27 100.56(19) . . ?
C35 P1 C24 103.37(18) . . ?
C24 P1 C27 103.4(2) . . ?
C16 P2 C5 103.42(19) . . ?
C8 P2 C5 102.59(19) . . ?
C8 P2 C16 98.65(19) . . ?
C1 Cl2 C1 65.0(5) . 2_657 ?
C1 Cl1 C1 87.5(9) . 2_657 ?
C13 N009 H009 113(2) . . ?
C14 N009 C13 132.9(4) . . ?
C14 N009 H009 111(2) . . ?
C34 N00A H00A 112(3) . . ?
C33 N00A C34 132.3(4) . . ?
C33 N00A H00A 112(3) . . ?
C8 C13 N009 123.9(4) . . ?
C12 C13 N009 116.1(4) . . ?
C12 C13 C8 119.9(4) . . ?
O1 C14 N009 119.1(4) . . ?
O1 C14 C15 119.1(3) . . ?
N009 C14 C15 121.7(3) . . ?
C34 C35 P1 124.3(3) . . ?
C34 C35 C36 117.8(4) . . ?
C36 C35 P1 117.9(3) . . ?
C6 C5 P2 122.0(3) . . ?
C4 C5 P2 119.9(3) . . ?
C4 C5 C6 117.6(4) . . ?
C35 C34 N00A 123.0(4) . . ?
C35 C34 C37 119.4(4) . . ?
C37 C34 N00A 117.5(4) . . ?
C17 C16 P2 115.2(3) . . ?
C17 C16 C15 118.9(4) . . ?
C15 C16 P2 125.9(3) . . ?
C13 C8 P2 124.6(3) . . ?
C9 C8 P2 116.2(3) . . ?
C9 C8 C13 119.2(4) . . ?
O2 C33 N00A 118.9(4) . . ?
O2 C33 C32 117.8(4) . . ?
N00A C33 C32 123.3(4) . . ?
C16 C17 H17 119.8 . . ?
C18 C17 C16 120.4(4) . . ?
C18 C17 H17 119.8 . . ?
C16 C15 C14 126.5(4) . . ?
C20 C15 C14 113.2(4) . . ?
C20 C15 C16 120.2(4) . . ?
C24 C23 H23 120.0 . . ?
C24 C23 C22 120.1(5) . . ?
C22 C23 H23 120.0 . . ?
C35 C36 H36 118.5 . . ?
C39 C36 C35 122.9(4) . . ?
C39 C36 H36 118.5 . . ?
C32 C27 P1 125.9(3) . . ?
C32 C27 C28 118.0(4) . . ?
C28 C27 P1 116.0(4) . . ?
C5 C6 H6 119.7 . . ?
C7 C6 C5 120.7(5) . . ?
C7 C6 H6 119.7 . . ?
C6 C7 H7 119.6 . . ?
C2 C7 C6 120.7(5) . . ?
C2 C7 H7 119.6 . . ?
C23 C24 P1 118.7(3) . . ?
C23 C24 C25 118.8(4) . . ?
C25 C24 P1 121.9(3) . . ?
C15 C20 H20 120.1 . . ?
C19 C20 C15 119.9(4) . . ?
C19 C20 H20 120.1 . . ?
C24 C25 H25 120.0 . . ?
C26 C25 C24 120.0(4) . . ?
C26 C25 H25 120.0 . . ?
C17 C18 H18 119.6 . . ?
C17 C18 C19 120.7(4) . . ?
C19 C18 H18 119.6 . . ?
C27 C32 C33 125.5(4) . . ?
C27 C32 C31 119.4(4) . . ?
C31 C32 C33 115.0(4) . . ?
C39 C38 H38 119.9 . . ?
C39 C38 C37 120.2(4) . . ?
C37 C38 H38 119.9 . . ?
C36 C39 H39 120.7 . . ?
C38 C39 C36 118.5(4) . . ?
C38 C39 H39 120.7 . . ?
C34 C37 C38 121.0(4) . . ?
C34 C37 H37 119.5 . . ?
C38 C37 H37 119.5 . . ?
C5 C4 H4 119.6 . . ?
C5 C4 C3 120.8(5) . . ?
C3 C4 H4 119.6 . . ?
C20 C19 C18 119.8(4) . . ?
C20 C19 H19 120.1 . . ?
C18 C19 H19 120.1 . . ?
C25 C26 H26 119.7 . . ?
C25 C26 C21 120.6(5) . . ?
C21 C26 H26 119.7 . . ?
C13 C12 H12 119.9 . . ?
C13 C12 C11 120.1(4) . . ?
C11 C12 H12 119.9 . . ?
C32 C31 H31 119.3 . . ?
C30 C31 C32 121.3(5) . . ?
C30 C31 H31 119.3 . . ?
C27 C28 H28 119.4 . . ?
C27 C28 C29 121.2(5) . . ?
C29 C28 H28 119.4 . . ?
C23 C22 H22 119.7 . . ?
C21 C22 C23 120.6(5) . . ?
C21 C22 H22 119.7 . . ?
C8 C9 H9 119.7 . . ?
C10 C9 C8 120.6(4) . . ?
C10 C9 H9 119.7 . . ?
C12 C11 H11 119.5 . . ?
C12 C11 C10 121.0(4) . . ?
C10 C11 H11 119.5 . . ?
C7 C2 H2 120.0 . . ?
C7 C2 C3 120.0(5) . . ?
C3 C2 H2 120.0 . . ?
C9 C10 C11 119.0(4) . . ?
C9 C10 H10 120.5 . . ?
C11 C10 H10 120.5 . . ?
C4 C3 H3 119.9 . . ?
C2 C3 C4 120.2(5) . . ?
C2 C3 H3 119.9 . . ?
C26 C21 C22 119.8(5) . . ?
C26 C21 H21 120.1 . . ?
C22 C21 H21 120.1 . . ?
C28 C29 H29 120.1 . . ?
C30 C29 C28 119.9(5) . . ?
C30 C29 H29 120.1 . . ?
C31 C30 H30 119.9 . . ?
C29 C30 C31 120.1(5) . . ?
C29 C30 H30 119.9 . . ?
Cl2 C1 H1A 111.0 . . ?
Cl2 C1 H1B 111.0 . . ?
Cl1 C1 Cl2 103.8(5) . . ?
Cl1 C1 H1A 111.0 . . ?
Cl1 C1 H1B 111.0 . . ?
H1A C1 H1B 109.0 . . ?

loop_
_geom_bond_atom_site_label_1
_geom_bond_atom_site_label_2
_geom_bond_distance
_geom_bond_site_symmetry_2
_geom_bond_publ_flag
P1 C35 1.813(4) . ?
P1 C27 1.831(4) . ?
P1 C24 1.816(4) . ?
P2 C5 1.829(4) . ?
P2 C16 1.821(4) . ?
P2 C8 1.798(4) . ?
Cl2 C1 2.057(13) . ?
Cl2 C1 2.058(13) 2_657 ?
Cl1 C1 1.599(9) 2_657 ?
Cl1 C1 1.599(8) . ?
O1 C14 1.236(5) . ?
O2 C33 1.232(5) . ?
N009 C13 1.426(5) . ?
N009 C14 1.335(5) . ?
N009 H009 0.82(4) . ?
N00A C34 1.425(5) . ?
N00A C33 1.362(6) . ?
N00A H00A 0.95(5) . ?
C13 C8 1.412(6) . ?
C13 C12 1.376(6) . ?
C14 C15 1.499(6) . ?
C35 C34 1.385(6) . ?
C35 C36 1.403(6) . ?
C5 C6 1.387(6) . ?
C5 C4 1.384(6) . ?
C34 C37 1.385(6) . ?
C16 C17 1.391(6) . ?
C16 C15 1.405(6) . ?
C8 C9 1.399(6) . ?
C33 C32 1.481(6) . ?
C17 H17 0.9500 . ?
C17 C18 1.373(7) . ?
C15 C20 1.388(6) . ?
C23 H23 0.9500 . ?
C23 C24 1.389(6) . ?
C23 C22 1.391(7) . ?
C36 H36 0.9500 . ?
C36 C39 1.370(7) . ?
C27 C32 1.388(6) . ?
C27 C28 1.396(6) . ?
C6 H6 0.9500 . ?
C6 C7 1.384(7) . ?
C7 H7 0.9500 . ?
C7 C2 1.351(8) . ?
C24 C25 1.419(6) . ?
C20 H20 0.9500 . ?
C20 C19 1.385(7) . ?
C25 H25 0.9500 . ?
C25 C26 1.377(7) . ?
C18 H18 0.9500 . ?
C18 C19 1.386(7) . ?
C32 C31 1.402(7) . ?
C38 H38 0.9500 . ?
C38 C39 1.363(7) . ?
C38 C37 1.395(7) . ?
C39 H39 0.9500 . ?
C37 H37 0.9500 . ?
C4 H4 0.9500 . ?
C4 C3 1.388(7) . ?
C19 H19 0.9500 . ?
C26 H26 0.9500 . ?
C26 C21 1.379(8) . ?
C12 H12 0.9500 . ?
C12 C11 1.382(6) . ?
C31 H31 0.9500 . ?
C31 C30 1.363(8) . ?
C28 H28 0.9500 . ?
C28 C29 1.396(8) . ?
C22 H22 0.9500 . ?
C22 C21 1.384(8) . ?
C9 H9 0.9500 . ?
C9 C10 1.384(7) . ?
C11 H11 0.9500 . ?
C11 C10 1.398(7) . ?
C2 H2 0.9500 . ?
C2 C3 1.362(8) . ?
C10 H10 0.9500 . ?
C3 H3 0.9500 . ?
C21 H21 0.9500 . ?
C29 H29 0.9500 . ?
C29 C30 1.353(9) . ?
C30 H30 0.9500 . ?
C1 H1A 0.9900 . ?
C1 H1B 0.9900 . ?

loop_
_geom_torsion_atom_site_label_1
_geom_torsion_atom_site_label_2
_geom_torsion_atom_site_label_3
_geom_torsion_atom_site_label_4
_geom_torsion
_geom_torsion_site_symmetry_1
_geom_torsion_site_symmetry_2
_geom_torsion_site_symmetry_3
_geom_torsion_site_symmetry_4
_geom_torsion_publ_flag
P1 C35 C34 N00A 2.4(6) . . . . ?
P1 C35 C34 C37 -175.1(3) . . . . ?
P1 C35 C36 C39 176.7(4) . . . . ?
P1 C27 C32 C33 7.1(6) . . . . ?
P1 C27 C32 C31 -175.9(4) . . . . ?
P1 C27 C28 C29 176.0(4) . . . . ?
P1 C24 C25 C26 -169.7(3) . . . . ?
P2 C5 C6 C7 -171.9(3) . . . . ?
P2 C5 C4 C3 171.5(4) . . . . ?
P2 C16 C17 C18 -179.1(4) . . . . ?
P2 C16 C15 C14 -1.9(6) . . . . ?
P2 C16 C15 C20 177.3(3) . . . . ?
P2 C8 C9 C10 -180.0(4) . . . . ?
O1 C14 C15 C16 147.4(4) . . . . ?
O1 C14 C15 C20 -31.8(6) . . . . ?
O2 C33 C32 C27 143.3(4) . . . . ?
O2 C33 C32 C31 -33.8(6) . . . . ?
N009 C13 C8 P2 -2.1(6) . . . . ?
N009 C13 C8 C9 179.2(4) . . . . ?
N009 C13 C12 C11 -179.0(4) . . . . ?
N009 C14 C15 C16 -36.1(6) . . . . ?
N009 C14 C15 C20 144.7(4) . . . . ?
N00A C34 C37 C38 179.4(4) . . . . ?
N00A C33 C32 C27 -38.9(6) . . . . ?
N00A C33 C32 C31 144.0(4) . . . . ?
C13 N009 C14 O1 167.8(4) . . . . ?
C13 N009 C14 C15 -8.7(7) . . . . ?
C13 C8 C9 C10 -1.1(7) . . . . ?
C13 C12 C11 C10 0.1(8) . . . . ?
C14 N009 C13 C8 49.3(7) . . . . ?
C14 N009 C13 C12 -134.3(5) . . . . ?
C14 C15 C20 C19 -178.6(4) . . . . ?
C35 P1 C27 C32 49.2(4) . . . . ?
C35 P1 C27 C28 -128.2(4) . . . . ?
C35 P1 C24 C23 53.9(4) . . . . ?
C35 P1 C24 C25 -134.5(3) . . . . ?
C35 C34 C37 C38 -2.9(7) . . . . ?
C35 C36 C39 C38 -0.5(8) . . . . ?
C5 P2 C16 C17 129.9(3) . . . . ?
C5 P2 C16 C15 -49.4(4) . . . . ?
C5 P2 C8 C13 52.7(4) . . . . ?
C5 P2 C8 C9 -128.6(3) . . . . ?
C5 C6 C7 C2 0.8(7) . . . . ?
C5 C4 C3 C2 0.5(7) . . . . ?
C34 N00A C33 O2 165.9(4) . . . . ?
C34 N00A C33 C32 -11.9(7) . . . . ?
C34 C35 C36 C39 -3.2(7) . . . . ?
C16 P2 C5 C6 -38.6(4) . . . . ?
C16 P2 C5 C4 149.7(3) . . . . ?
C16 P2 C8 C13 -53.3(4) . . . . ?
C16 P2 C8 C9 125.5(4) . . . . ?
C16 C17 C18 C19 1.4(8) . . . . ?
C16 C15 C20 C19 2.1(7) . . . . ?
C8 P2 C5 C6 -140.8(3) . . . . ?
C8 P2 C5 C4 47.4(4) . . . . ?
C8 P2 C16 C17 -124.8(3) . . . . ?
C8 P2 C16 C15 55.9(4) . . . . ?
C8 C13 C12 C11 -2.4(7) . . . . ?
C8 C9 C10 C11 -1.1(8) . . . . ?
C33 N00A C34 C35 48.9(7) . . . . ?
C33 N00A C34 C37 -133.5(5) . . . . ?
C33 C32 C31 C30 176.9(5) . . . . ?
C17 C16 C15 C14 178.8(4) . . . . ?
C17 C16 C15 C20 -2.0(6) . . . . ?
C17 C18 C19 C20 -1.4(8) . . . . ?
C15 C16 C17 C18 0.3(7) . . . . ?
C15 C20 C19 C18 -0.4(8) . . . . ?
C23 C24 C25 C26 1.9(6) . . . . ?
C23 C22 C21 C26 0.9(8) . . . . ?
C36 C35 C34 N00A -177.7(4) . . . . ?
C36 C35 C34 C37 4.8(6) . . . . ?
C27 P1 C35 C34 -55.4(4) . . . . ?
C27 P1 C35 C36 124.6(4) . . . . ?
C27 P1 C24 C23 158.4(3) . . . . ?
C27 P1 C24 C25 -30.1(4) . . . . ?
C27 C32 C31 C30 -0.4(7) . . . . ?
C27 C28 C29 C30 0.7(9) . . . . ?
C6 C5 C4 C3 -0.6(6) . . . . ?
C6 C7 C2 C3 -1.0(8) . . . . ?
C7 C2 C3 C4 0.4(8) . . . . ?
C24 P1 C35 C34 51.2(4) . . . . ?
C24 P1 C35 C36 -128.7(4) . . . . ?
C24 P1 C27 C32 -57.4(4) . . . . ?
C24 P1 C27 C28 125.2(4) . . . . ?
C24 C23 C22 C21 0.0(7) . . . . ?
C24 C25 C26 C21 -1.0(7) . . . . ?
C25 C26 C21 C22 -0.4(7) . . . . ?
C32 C27 C28 C29 -1.7(7) . . . . ?
C32 C31 C30 C29 -0.6(9) . . . . ?
C39 C38 C37 C34 -0.9(8) . . . . ?
C37 C38 C39 C36 2.6(8) . . . . ?
C4 C5 C6 C7 0.0(6) . . . . ?
C12 C13 C8 P2 -178.3(4) . . . . ?
C12 C13 C8 C9 2.9(6) . . . . ?
C12 C11 C10 C9 1.7(8) . . . . ?
C28 C27 C32 C33 -175.5(4) . . . . ?
C28 C27 C32 C31 1.5(6) . . . . ?
C28 C29 C30 C31 0.4(10) . . . . ?
C22 C23 C24 P1 170.5(4) . . . . ?
C22 C23 C24 C25 -1.4(6) . . . . ?
C1 Cl1 C1 Cl2 0.001(1) 2_657 . . . ?

loop_
_smtbx_masks_void_nr
_smtbx_masks_void_average_x
_smtbx_masks_void_average_y
_smtbx_masks_void_average_z
_smtbx_masks_void_volume
_smtbx_masks_void_count_electrons
_smtbx_masks_void_content
1 0.000 0.422 0.500 112.5 38.5 ?
2 0.500 -0.078 0.500 112.5 38.5 ?
